data_7026622
loop_
_publ_author_name
'Knope, Karah E.'
'Cahill, Christopher L.'

_publ_section_title
;
 Homometallic UO2(2+) diphosphonates assembled under ambient and
 hydrothermal conditions.
;
_journal_issue 35
_journal_name_full 'Dalton transactions (Cambridge, England : 2003)'
_journal_page_first 8319
_journal_page_last 8324
_journal_paper_doi 10.1039/c0dt00538j
_journal_volume 39
_journal_year 2010
_chemical_formula_moiety 'C H6 O9 P2 U, 4(H2 O)'
_chemical_formula_sum 'C H14 O13 P2 U'
_chemical_formula_weight 534.09
_chemical_name_systematic
;
?
;
_space_group_IT_number 11
_symmetry_cell_setting monoclinic
_symmetry_space_group_name_Hall '-P 2yb'
_symmetry_space_group_name_H-M 'P 1 21/m 1'
_atom_sites_solution_hydrogens geom
_atom_sites_solution_primary direct
_atom_sites_solution_secondary difmap
_audit_creation_method SHELXL-97
_cell_angle_alpha 90.00
_cell_angle_beta 93.386(2)
_cell_angle_gamma 90.00
_cell_formula_units_Z 4
_cell_length_a 9.5852(9)
_cell_length_b 9.7438(9)
_cell_length_c 13.0258(12)
_cell_measurement_reflns_used 9943
_cell_measurement_temperature 100(2)
_cell_measurement_theta_max 26.34
_cell_measurement_theta_min 2.57
_cell_volume 1214.4(2)
_computing_cell_refinement 'APEX2 v2008.3-0 Software Suite (Bruker AXS)'
_computing_data_collection 'SMART v5.05 (Bruker AXS)'
_computing_data_reduction 'APEX2 v2008.3-0 Software Suite (Bruker AXS)'
_computing_molecular_graphics 'SHELX-97 (Sheldrick, 2008)'
_computing_publication_material 'WINGX (Farrugia, 1998)'
_computing_structure_refinement 'SHELXL-97 (Sheldrick, 2008)'
_computing_structure_solution 'SHELXS-97 (Sheldrick, 2008 )'
_diffrn_ambient_temperature 100(2)
_diffrn_measured_fraction_theta_full 0.997
_diffrn_measured_fraction_theta_max 0.997
_diffrn_measurement_device_type 'Bruker APEX II CCD'
_diffrn_measurement_method 'omega and phi scans'
_diffrn_radiation_monochromator graphite
_diffrn_radiation_source 'fine-focus sealed tube'
_diffrn_radiation_type MoK\a
_diffrn_radiation_wavelength 0.71073
_diffrn_reflns_av_R_equivalents 0.0481
_diffrn_reflns_av_sigmaI/netI 0.0292
_diffrn_reflns_limit_h_max 11
_diffrn_reflns_limit_h_min -11
_diffrn_reflns_limit_k_max 12
_diffrn_reflns_limit_k_min -8
_diffrn_reflns_limit_l_max 16
_diffrn_reflns_limit_l_min -16
_diffrn_reflns_number 19804
_diffrn_reflns_theta_full 25.00
_diffrn_reflns_theta_max 26.34
_diffrn_reflns_theta_min 1.57
_exptl_absorpt_coefficient_mu 13.690
_exptl_absorpt_correction_T_max 0.578
_exptl_absorpt_correction_T_min 0.524
_exptl_absorpt_correction_type empirical
_exptl_absorpt_process_details SADABS
_exptl_crystal_colour yellow
_exptl_crystal_density_diffrn 2.921
_exptl_crystal_density_method 'not measured'
_exptl_crystal_description block
_exptl_crystal_F_000 984
_exptl_crystal_size_max 0.10
_exptl_crystal_size_mid 0.04
_exptl_crystal_size_min 0.04
_refine_diff_density_max 1.113
_refine_diff_density_min -2.441
_refine_diff_density_rms 0.189
_refine_ls_extinction_method none
_refine_ls_goodness_of_fit_ref 1.075
_refine_ls_hydrogen_treatment constr
_refine_ls_matrix_type full
_refine_ls_number_parameters 172
_refine_ls_number_reflns 2610
_refine_ls_number_restraints 0
_refine_ls_restrained_S_all 1.075
_refine_ls_R_factor_all 0.0341
_refine_ls_R_factor_gt 0.0264
_refine_ls_shift/su_max 0.000
_refine_ls_shift/su_mean 0.000
_refine_ls_structure_factor_coef Fsqd
_refine_ls_weighting_details 'calc w=1/[\s^2^(Fo^2^)+(0.0195P)^2^+9.1628P] where P=(Fo^2^+2Fc^2^)/3'
_refine_ls_weighting_scheme calc
_refine_ls_wR_factor_gt 0.0562
_refine_ls_wR_factor_ref 0.0586
_reflns_number_gt 2270
_reflns_number_total 2610
_reflns_threshold_expression >2sigma(I)
_cod_data_source_file c0dt00538j.txt
_cod_data_source_block CH14O13P2U
_cod_original_sg_symbol_H-M 'P 21/m'
_cod_database_code 7026622

loop_
_symmetry_equiv_pos_as_xyz
'x, y, z'
'-x, y+1/2, -z'
'-x, -y, -z'
'x, -y-1/2, z'

loop_
_atom_site_label
_atom_site_type_symbol
_atom_site_fract_x
_atom_site_fract_y
_atom_site_fract_z
_atom_site_U_iso_or_equiv
_atom_site_adp_type
_atom_site_occupancy
_atom_site_symmetry_multiplicity
_atom_site_calc_flag
_atom_site_refinement_flags
U1 U 0.64603(3) 0.2500 0.97518(2) 0.00805(8) Uani 1 2 d S
U2 U 0.00770(4) 0.2500 0.38811(2) 0.02043(10) Uani 1 2 d S
P1 P 0.69136(15) -0.09385(15) 1.07437(12) 0.0107(3) Uani 1 1 d .
P2 P -0.13989(17) 0.09526(16) 0.60664(11) 0.0151(3) Uani 1 1 d .
O1 O 0.7176(6) 0.2500 0.8534(4) 0.0157(13) Uani 1 2 d S
O2 O 0.5723(6) 0.2500 1.0960(4) 0.0114(12) Uani 1 2 d S
O3 O 0.8896(6) 0.2500 1.0467(5) 0.0184(13) Uani 1 2 d S
O4 O 0.7272(4) 0.0231(4) 1.0033(3) 0.0145(9) Uani 1 1 d .
O5 O 0.4627(4) 0.1047(4) 0.9069(3) 0.0099(8) Uani 1 1 d .
O6 O 0.7798(4) -0.0805(5) 1.1783(3) 0.0235(10) Uani 1 1 d .
O7 O 0.1449(7) 0.2500 0.4839(5) 0.0208(14) Uani 1 2 d S
O8 O -0.1320(9) 0.2500 0.2933(5) 0.0366(19) Uani 1 2 d S
O9 O -0.1241(5) 0.1054(4) 0.4919(3) 0.0196(10) Uani 1 1 d .
O10 O 0.0650(6) 0.0242(4) 0.3401(3) 0.0271(11) Uani 1 1 d .
O11 O 0.1770(10) 0.2500 0.2506(5) 0.046(2) Uani 1 2 d S
O12 O -0.2998(5) 0.0897(5) 0.6221(4) 0.0302(12) Uani 1 1 d .
C1 C 0.7480(8) -0.2500 1.0168(6) 0.0118(17) Uani 1 2 d S
H1A H 0.7151 -0.2500 0.9449 0.014 Uiso 1 2 calc SR
H1B H 0.8494 -0.2500 1.0191 0.014 Uiso 1 2 calc SR
C2 C -0.0717(8) 0.2500 0.6669(6) 0.0060(15) Uani 1 2 d S
H2A H 0.0293 0.2500 0.6648 0.007 Uiso 1 2 calc SR
H2B H -0.0940 0.2500 0.7386 0.007 Uiso 1 2 calc SR
OW1 O 0.5332(7) 0.2500 0.3530(5) 0.0286(16) Uani 1 2 d S
OW2 O 0.9590(5) 0.9701(5) 0.8807(4) 0.0307(12) Uani 1 1 d .
OW3 O 0.4518(7) 0.2500 0.5579(5) 0.0338(18) Uani 1 2 d S
OW4 O 0.3925(5) 0.0544(5) 0.2333(4) 0.0369(13) Uani 1 1 d .
OW5 O 0.6831(6) -0.0261(9) 0.3567(4) 0.074(3) Uani 1 1 d .

loop_
_atom_site_aniso_label
_atom_site_aniso_U_11
_atom_site_aniso_U_22
_atom_site_aniso_U_33
_atom_site_aniso_U_23
_atom_site_aniso_U_13
_atom_site_aniso_U_12
U1 0.00912(14) 0.00345(15) 0.01207(16) 0.000 0.00463(11) 0.000
U2 0.0490(2) 0.00393(16) 0.00889(17) 0.000 0.00630(15) 0.000
P1 0.0103(7) 0.0046(7) 0.0170(7) -0.0008(6) -0.0008(6) 0.0001(5)
P2 0.0274(8) 0.0081(8) 0.0102(7) -0.0005(6) 0.0035(6) -0.0051(6)
O1 0.019(3) 0.012(3) 0.017(3) 0.000 0.010(2) 0.000
O2 0.011(3) 0.010(3) 0.013(3) 0.000 0.003(2) 0.000
O3 0.013(3) 0.010(3) 0.032(4) 0.000 0.002(3) 0.000
O4 0.0115(19) 0.005(2) 0.028(2) 0.0038(17) 0.0069(17) 0.0021(16)
O5 0.0105(19) 0.0050(19) 0.015(2) -0.0033(16) 0.0045(16) -0.0005(15)
O6 0.021(2) 0.021(3) 0.026(3) -0.007(2) -0.012(2) 0.0028(19)
O7 0.034(4) 0.012(3) 0.017(3) 0.000 0.009(3) 0.000
O8 0.078(6) 0.019(4) 0.011(3) 0.000 -0.008(4) 0.000
O9 0.040(3) 0.009(2) 0.010(2) -0.0010(17) -0.0001(19) -0.0023(19)
O10 0.064(3) 0.006(2) 0.011(2) 0.0004(17) 0.000(2) 0.001(2)
O11 0.111(7) 0.008(3) 0.022(4) 0.000 0.032(4) 0.000
O12 0.028(3) 0.037(3) 0.025(3) -0.008(2) -0.002(2) -0.017(2)
C1 0.010(4) 0.006(4) 0.020(4) 0.000 0.003(3) 0.000
C2 0.013(4) 0.002(4) 0.004(3) 0.000 0.002(3) 0.000
OW1 0.041(4) 0.018(4) 0.026(4) 0.000 -0.004(3) 0.000
OW2 0.026(2) 0.036(3) 0.030(3) -0.011(2) -0.004(2) 0.018(2)
OW3 0.019(3) 0.055(5) 0.027(4) 0.000 -0.004(3) 0.000
OW4 0.045(3) 0.019(3) 0.051(3) -0.012(2) 0.035(3) -0.007(2)
OW5 0.033(3) 0.167(8) 0.021(3) 0.033(4) -0.009(2) -0.043(4)

loop_
_atom_type_symbol
_atom_type_description
_atom_type_scat_dispersion_real
_atom_type_scat_dispersion_imag
_atom_type_scat_source
C C 0.0033 0.0016 'International Tables Vol C Tables 4.2.6.8 and 6.1.1.4'
H H 0.0000 0.0000 'International Tables Vol C Tables 4.2.6.8 and 6.1.1.4'
O O 0.0106 0.0060 'International Tables Vol C Tables 4.2.6.8 and 6.1.1.4'
P P 0.1023 0.0942 'International Tables Vol C Tables 4.2.6.8 and 6.1.1.4'
U U -9.6767 9.6646 'International Tables Vol C Tables 4.2.6.8 and 6.1.1.4'

loop_
_geom_angle_atom_site_label_1
_geom_angle_atom_site_label_2
_geom_angle_atom_site_label_3
_geom_angle
_geom_angle_site_symmetry_1
_geom_angle_site_symmetry_3
O2 U1 O1 179.2(3) . .
O2 U1 O4 90.41(12) . .
O1 U1 O4 89.86(12) . .
O2 U1 O4 90.41(12) . 4_565
O1 U1 O4 89.86(12) . 4_565
O4 U1 O4 138.4(2) . 4_565
O2 U1 O5 90.43(17) . .
O1 U1 O5 88.96(18) . .
O4 U1 O5 74.42(13) . .
O4 U1 O5 147.17(13) 4_565 .
O2 U1 O5 90.43(17) . 4_565
O1 U1 O5 88.96(18) . 4_565
O4 U1 O5 147.17(14) . 4_565
O4 U1 O5 74.42(13) 4_565 4_565
O5 U1 O5 72.75(18) . 4_565
O2 U1 O3 94.8(2) . .
O1 U1 O3 86.0(2) . .
O4 U1 O3 69.24(10) . .
O4 U1 O3 69.24(10) 4_565 .
O5 U1 O3 143.29(9) . .
O5 U1 O3 143.29(9) 4_565 .
O7 U2 O8 179.1(3) . .
O7 U2 O10 90.68(14) . 4_565
O8 U2 O10 89.63(15) . 4_565
O7 U2 O10 90.68(14) . .
O8 U2 O10 89.63(15) . .
O10 U2 O10 137.5(2) 4_565 .
O7 U2 O9 89.82(19) . 4_565
O8 U2 O9 89.5(2) . 4_565
O10 U2 O9 74.76(15) 4_565 4_565
O10 U2 O9 147.76(16) . 4_565
O7 U2 O9 89.82(19) . .
O8 U2 O9 89.5(2) . .
O10 U2 O9 147.75(16) 4_565 .
O10 U2 O9 74.76(15) . .
O9 U2 O9 73.0(2) 4_565 .
O7 U2 O11 91.1(3) . .
O8 U2 O11 89.8(3) . .
O10 U2 O11 68.73(11) 4_565 .
O10 U2 O11 68.73(11) . .
O9 U2 O11 143.49(10) 4_565 .
O9 U2 O11 143.49(10) . .
O5 P1 O4 114.1(2) 3_657 .
O5 P1 O6 110.5(2) 3_657 .
O4 P1 O6 109.6(3) . .
O5 P1 C1 109.3(3) 3_657 .
O4 P1 C1 107.2(3) . .
O6 P1 C1 105.8(3) . .
O10 P2 O9 115.5(3) 3_556 .
O10 P2 O12 110.9(3) 3_556 .
O9 P2 O12 106.6(3) . .
O10 P2 C2 107.1(3) 3_556 .
O9 P2 C2 108.7(3) . .
O12 P2 C2 107.9(3) . .
P1 O4 U1 135.3(2) . .
P1 O5 U1 133.2(2) 3_657 .
P2 O9 U2 133.6(2) . .
P2 O10 U2 135.0(3) 3_556 .
P1 C1 P1 115.9(4) 4 .
P1 C1 H1A 108.3 4 .
P1 C1 H1A 108.3 . .
P1 C1 H1B 108.3 4 .
P1 C1 H1B 108.3 . .
H1A C1 H1B 107.4 . .
P2 C2 P2 113.4(4) . 4_565
P2 C2 H2A 108.9 . .
P2 C2 H2A 108.9 4_565 .
P2 C2 H2B 108.9 . .
P2 C2 H2B 108.9 4_565 .
H2A C2 H2B 107.7 . .

loop_
_geom_bond_atom_site_label_1
_geom_bond_atom_site_label_2
_geom_bond_distance
_geom_bond_site_symmetry_2
U1 O2 1.764(5) .
U1 O1 1.765(6) .
U1 O4 2.365(4) .
U1 O4 2.365(4) 4_565
U1 O5 2.387(4) .
U1 O5 2.387(4) 4_565
U1 O3 2.462(6) .
U2 O7 1.759(6) .
U2 O8 1.768(7) .
U2 O10 2.361(4) 4_565
U2 O10 2.361(4) .
U2 O9 2.368(4) 4_565
U2 O9 2.369(4) .
U2 O11 2.487(7) .
P1 O5 1.515(4) 3_657
P1 O4 1.520(4) .
P1 O6 1.560(4) .
P1 C1 1.795(4) .
P2 O10 1.514(5) 3_556
P2 O9 1.515(4) .
P2 O12 1.559(5) .
P2 C2 1.805(4) .
O5 P1 1.515(4) 3_657
O10 P2 1.514(5) 3_556
C1 P1 1.795(4) 4
C1 H1A 0.9700 .
C1 H1B 0.9700 .
C2 P2 1.805(4) 4_565
C2 H2A 0.9700 .
C2 H2B 0.9700 .
